data_7000727
loop_
_publ_author_name
'L\"u, Jian'
'Gao, Shui-Ying'
'Lin, Jing-Xiang'
'Shi, Lin-Xi'
'Cao, Rong'
'Batten, Stuart R.'

_publ_section_title
;
 Systematic investigation on the coordination chemistry of a sulfonated
 monoazo dye: Ligand-dominated d- and f-block derivatives
;
_journal_issue 11
_journal_name_full 'Dalton Transactions'
_journal_page_first 1944
_journal_page_last 1953
_journal_paper_doi 10.1039/b814774d
_journal_year 2009
_chemical_formula_sum 'C12 H15 N3 O5 S'
_chemical_formula_weight 313.33
_chemical_name_systematic
;
?
;
_space_group_IT_number 2
_symmetry_cell_setting triclinic
_symmetry_space_group_name_Hall '-P 1'
_symmetry_space_group_name_H-M 'P -1'
_atom_sites_solution_hydrogens geom
_atom_sites_solution_primary direct
_atom_sites_solution_secondary difmap
_audit_creation_method SHELXL-97
_cell_angle_alpha 85.964(15)
_cell_angle_beta 84.380(14)
_cell_angle_gamma 70.814(13)
_cell_formula_units_Z 4
_cell_length_a 8.049(4)
_cell_length_b 11.470(5)
_cell_length_c 16.228(8)
_cell_measurement_reflns_used 6382
_cell_measurement_temperature 293(2)
_cell_measurement_theta_max 27.50
_cell_measurement_theta_min 2.22
_cell_volume 1407.0(12)
_computing_cell_refinement 'CrystalClear (Rigaku Corp., 2000)'
_computing_data_collection 'CrystalClear (Rigaku Corp., 2000)'
_computing_data_reduction 'CrystalClear (Rigaku Corp., 2000)'
_computing_molecular_graphics 'SHELXL-97 (Sheldrick, 1997)'
_computing_publication_material 'SHELXL-97 (Sheldrick, 1997)'
_computing_structure_refinement 'SHELXL-97 (Sheldrick, 1997)'
_computing_structure_solution 'SHELXS-97 (Sheldrick, 1990)'
_diffrn_ambient_temperature 293(2)
_diffrn_measured_fraction_theta_full 0.989
_diffrn_measured_fraction_theta_max 0.989
_diffrn_measurement_device_type
;
Mercury70 (2x2 bin mode)
;
_diffrn_measurement_method dtprofit.ref
_diffrn_radiation_monochromator graphite
_diffrn_radiation_source 'fine-focus sealed tube'
_diffrn_radiation_type MoK\a
_diffrn_radiation_wavelength 0.71073
_diffrn_reflns_av_R_equivalents 0.0275
_diffrn_reflns_av_sigmaI/netI 0.0427
_diffrn_reflns_limit_h_max 10
_diffrn_reflns_limit_h_min -9
_diffrn_reflns_limit_k_max 14
_diffrn_reflns_limit_k_min -13
_diffrn_reflns_limit_l_max 21
_diffrn_reflns_limit_l_min -20
_diffrn_reflns_number 11014
_diffrn_reflns_theta_full 27.50
_diffrn_reflns_theta_max 27.50
_diffrn_reflns_theta_min 2.22
_diffrn_standards_decay_% 0
_diffrn_standards_interval_count 0
_diffrn_standards_interval_time .
_diffrn_standards_number 0
_exptl_absorpt_coefficient_mu 0.256
_exptl_absorpt_correction_T_max 0.950
_exptl_absorpt_correction_T_min 0.940
_exptl_absorpt_correction_type multi-scan
_exptl_crystal_colour brown
_exptl_crystal_density_diffrn 1.479
_exptl_crystal_density_method 'not measured'
_exptl_crystal_description trunk
_exptl_crystal_F_000 656
_exptl_crystal_size_max 0.4
_exptl_crystal_size_mid 0.2
_exptl_crystal_size_min 0.2
_refine_diff_density_max 0.464
_refine_diff_density_min -0.424
_refine_diff_density_rms 0.074
_refine_ls_extinction_method SHELXL
_refine_ls_goodness_of_fit_ref 1.230
_refine_ls_hydrogen_treatment mixed
_refine_ls_matrix_type full
_refine_ls_number_parameters 435
_refine_ls_number_reflns 6382
_refine_ls_number_restraints 0
_refine_ls_restrained_S_all 1.230
_refine_ls_R_factor_all 0.0794
_refine_ls_R_factor_gt 0.0522
_refine_ls_shift/su_max 0.000
_refine_ls_shift/su_mean 0.000
_refine_ls_structure_factor_coef Fsqd
_refine_ls_weighting_details 'calc w=1/[\s^2^(Fo^2^)+(0.1000P)^2^+0.0000P] where P=(Fo^2^+2Fc^2^)/3'
_refine_ls_weighting_scheme calc
_refine_ls_wR_factor_gt 0.1566
_refine_ls_wR_factor_ref 0.2009
_reflns_number_gt 4390
_reflns_number_total 6382
_reflns_threshold_expression >2sigma(I)
_cod_data_source_file B814774d.txt
_cod_data_source_block compd1
_cod_original_sg_symbol_H-M P-1
_cod_database_code 7000727

loop_
_symmetry_equiv_pos_as_xyz
'x, y, z'
'-x, -y, -z'

loop_
_atom_site_label
_atom_site_type_symbol
_atom_site_fract_x
_atom_site_fract_y
_atom_site_fract_z
_atom_site_U_iso_or_equiv
_atom_site_adp_type
_atom_site_occupancy
_atom_site_symmetry_multiplicity
_atom_site_calc_flag
_atom_site_refinement_flags
_atom_site_disorder_assembly
_atom_site_disorder_group
S1 S 0.79863(8) 0.34195(5) 0.35624(3) 0.02732(19) Uani 1 1 d . . .
S2 S 0.71205(8) 0.15686(5) 0.64022(3) 0.02745(19) Uani 1 1 d . . .
C18 C 0.8357(4) 0.0091(2) 0.77657(14) 0.0348(6) Uani 1 1 d . . .
H18A H 0.9133 -0.0444 0.7390 0.042 Uiso 1 1 calc R . .
C2 C 0.7694(4) 0.2923(2) 0.19661(15) 0.0373(6) Uani 1 1 d . . .
H2A H 0.7631 0.2166 0.2185 0.045 Uiso 1 1 calc R . .
C8 C 0.6934(4) 0.4942(2) -0.16916(15) 0.0351(6) Uani 1 1 d . . .
H8A H 0.6808 0.4212 -0.1451 0.042 Uiso 1 1 calc R . .
C20 C 0.6709(4) 0.0027(2) 1.16963(15) 0.0362(6) Uani 1 1 d . . .
H20A H 0.5914 0.0741 1.1478 0.043 Uiso 1 1 calc R . .
C12 C 0.7373(4) 0.6894(2) -0.15614(15) 0.0390(6) Uani 1 1 d . . .
H12A H 0.7521 0.7476 -0.1230 0.047 Uiso 1 1 calc R . .
C14 C 0.5970(4) 0.2001(2) 0.80339(15) 0.0366(6) Uani 1 1 d . . .
H14A H 0.5166 0.2729 0.7838 0.044 Uiso 1 1 calc R . .
C6 C 0.8031(4) 0.4898(2) 0.21551(15) 0.0371(6) Uani 1 1 d . . .
H6A H 0.8205 0.5451 0.2503 0.045 Uiso 1 1 calc R . .
C24 C 0.9074(4) -0.1894(2) 1.14955(15) 0.0380(6) Uani 1 1 d . . .
H24A H 0.9852 -0.2470 1.1144 0.046 Uiso 1 1 calc R . .
C21 C 0.6690(3) -0.0195(2) 1.25414(15) 0.0356(6) Uani 1 1 d . . .
H21A H 0.5884 0.0360 1.2896 0.043 Uiso 1 1 calc R . .
C17 C 0.8371(4) -0.0197(2) 0.86057(14) 0.0362(6) Uani 1 1 d . . .
H17A H 0.9170 -0.0927 0.8803 0.043 Uiso 1 1 calc R . .
C9 C 0.6844(3) 0.5178(2) -0.25334(15) 0.0339(6) Uani 1 1 d . . .
H9A H 0.6637 0.4616 -0.2862 0.041 Uiso 1 1 calc R . .
C11 C 0.7312(4) 0.7129(2) -0.24102(15) 0.0370(6) Uani 1 1 d . . .
H11A H 0.7438 0.7858 -0.2652 0.044 Uiso 1 1 calc R . .
C3 C 0.7573(4) 0.3210(3) 0.11253(16) 0.0413(7) Uani 1 1 d . . .
H3A H 0.7421 0.2650 0.0776 0.050 Uiso 1 1 calc R . .
C15 C 0.5990(4) 0.1709(3) 0.88761(15) 0.0413(7) Uani 1 1 d . . .
H15A H 0.5211 0.2243 0.9251 0.050 Uiso 1 1 calc R . .
N3 N 0.7366(3) 0.5615(2) -0.03272(13) 0.0394(5) Uani 1 1 d . . .
C5 C 0.7891(4) 0.5200(2) 0.13188(15) 0.0396(6) Uani 1 1 d . . .
H5A H 0.7938 0.5962 0.1102 0.048 Uiso 1 1 calc R . .
O3 O 0.9139(2) 0.40264(17) 0.38501(10) 0.0343(4) Uani 1 1 d . . .
C23 C 0.9065(4) -0.2111(2) 1.23509(15) 0.0370(6) Uani 1 1 d . . .
H23A H 0.9847 -0.2826 1.2576 0.044 Uiso 1 1 calc R . .
O6 O 0.5959(2) 0.09753(16) 0.60982(10) 0.0333(4) Uani 1 1 d . . .
N1 N 0.7015(3) 0.6465(2) -0.37858(13) 0.0302(5) Uani 1 1 d . . .
N6 N 0.8027(3) -0.0646(2) 1.02821(13) 0.0388(5) Uani 1 1 d . . .
O5 O 0.6409(3) 0.29093(17) 0.63179(11) 0.0410(5) Uani 1 1 d . . .
N2 N 0.7528(3) 0.4556(2) -0.00686(13) 0.0414(6) Uani 1 1 d . . .
O4 O 0.8921(2) 0.10747(19) 0.60525(11) 0.0412(5) Uani 1 1 d . . .
O2 O 0.8688(3) 0.20851(17) 0.36508(11) 0.0391(5) Uani 1 1 d . . .
C4 C 0.7680(4) 0.4346(2) 0.08082(15) 0.0346(6) Uani 1 1 d . . .
N5 N 0.7095(3) 0.0403(2) 1.00371(13) 0.0416(6) Uani 1 1 d . . .
C1 C 0.7910(3) 0.3765(2) 0.24763(14) 0.0278(5) Uani 1 1 d . . .
N4 N 0.7903(3) -0.1453(2) 1.37612(13) 0.0300(5) Uani 1 1 d . . .
C10 C 0.7063(3) 0.6262(2) -0.28893(14) 0.0275(5) Uani 1 1 d . . .
C7 C 0.7213(3) 0.5799(2) -0.12034(14) 0.0315(5) Uani 1 1 d . . .
O1 O 0.6191(2) 0.39232(18) 0.39137(11) 0.0391(5) Uani 1 1 d . . .
C13 C 0.7146(3) 0.1208(2) 0.74883(14) 0.0285(5) Uani 1 1 d . . .
C22 C 0.7893(3) -0.1261(2) 1.28567(14) 0.0292(5) Uani 1 1 d . . .
C16 C 0.7188(4) 0.0607(2) 0.91548(15) 0.0342(6) Uani 1 1 d . . .
C19 C 0.7907(3) -0.0808(2) 1.11686(14) 0.0325(6) Uani 1 1 d . . .
O1W O 0.8006(4) 0.8500(2) -0.43904(14) 0.0428(5) Uani 1 1 d . . .
O2W O 0.6113(3) 0.1000(2) 0.43192(13) 0.0425(5) Uani 1 1 d . . .
O3W O 0.8929(3) 0.4048(2) 0.56521(14) 0.0422(5) Uani 1 1 d . . .
O4W O 0.6975(3) -0.3493(2) 1.43226(15) 0.0470(5) Uani 1 1 d . . .
H1C H 0.603(5) 0.106(3) 0.482(2) 0.050(10) Uiso 1 1 d . . .
H1E H 0.907(5) 0.404(3) 0.516(2) 0.052(10) Uiso 1 1 d . . .
H1H H 0.815(5) 0.380(3) 0.579(2) 0.036(9) Uiso 1 1 d . . .
H1X H 0.771(6) -0.422(4) 1.424(3) 0.089(15) Uiso 1 1 d . . .
H1A H 0.890(7) 0.847(4) -0.431(3) 0.088(17) Uiso 1 1 d . . .
H1D H 0.691(5) 0.113(3) 0.413(2) 0.046(10) Uiso 1 1 d . . .
H1Y H 0.601(6) -0.368(4) 1.424(3) 0.080(14) Uiso 1 1 d . . .
H1B H 0.746(7) 0.917(5) -0.433(3) 0.097(18) Uiso 1 1 d . . .
H4A H 0.727(3) 0.705(2) -0.3939(15) 0.014(6) Uiso 1 1 d . . .
H4B H 0.767(4) 0.577(3) -0.4024(17) 0.029(7) Uiso 1 1 d . . .
H4D H 0.731(4) -0.087(3) 1.3993(19) 0.037(9) Uiso 1 1 d . . .
H4E H 0.752(4) -0.216(3) 1.3901(18) 0.040(8) Uiso 1 1 d . . .
H4C H 0.580(4) 0.659(3) -0.3943(19) 0.043(8) Uiso 1 1 d . . .
H4F H 0.906(5) -0.165(3) 1.392(2) 0.054(10) Uiso 1 1 d . . .

loop_
_atom_site_aniso_label
_atom_site_aniso_U_11
_atom_site_aniso_U_22
_atom_site_aniso_U_33
_atom_site_aniso_U_23
_atom_site_aniso_U_13
_atom_site_aniso_U_12
S1 0.0269(3) 0.0318(3) 0.0249(3) -0.0003(2) -0.0026(2) -0.0118(3)
S2 0.0301(3) 0.0320(3) 0.0238(3) -0.0001(2) -0.0028(2) -0.0149(3)
C18 0.0371(14) 0.0347(14) 0.0290(12) -0.0036(10) 0.0010(10) -0.0072(11)
C2 0.0509(16) 0.0295(13) 0.0354(13) 0.0015(10) -0.0079(12) -0.0174(12)
C8 0.0440(15) 0.0334(14) 0.0309(12) 0.0039(10) -0.0037(11) -0.0176(12)
C20 0.0402(15) 0.0367(14) 0.0302(12) 0.0019(10) -0.0025(11) -0.0112(12)
C12 0.0517(17) 0.0397(15) 0.0337(13) -0.0054(11) -0.0056(12) -0.0243(13)
C14 0.0398(15) 0.0363(14) 0.0306(12) 0.0011(10) -0.0055(11) -0.0078(11)
C6 0.0503(16) 0.0356(14) 0.0320(12) -0.0010(11) -0.0089(11) -0.0213(12)
C24 0.0416(15) 0.0362(14) 0.0329(12) -0.0041(11) 0.0011(11) -0.0087(12)
C21 0.0344(14) 0.0377(14) 0.0334(12) -0.0016(11) -0.0006(10) -0.0104(11)
C17 0.0450(16) 0.0327(14) 0.0285(12) 0.0021(10) -0.0024(11) -0.0102(12)
C9 0.0395(14) 0.0362(14) 0.0320(12) -0.0040(10) -0.0029(10) -0.0197(11)
C11 0.0453(16) 0.0348(14) 0.0348(13) 0.0009(11) -0.0030(11) -0.0189(12)
C3 0.0604(19) 0.0366(15) 0.0311(13) -0.0045(11) -0.0088(12) -0.0195(13)
C15 0.0460(17) 0.0385(15) 0.0315(12) -0.0030(11) 0.0028(11) -0.0042(12)
N3 0.0504(14) 0.0434(14) 0.0265(10) 0.0012(9) -0.0059(10) -0.0177(11)
C5 0.0553(18) 0.0333(14) 0.0355(13) 0.0026(11) -0.0076(12) -0.0211(13)
O3 0.0330(10) 0.0429(11) 0.0313(9) -0.0021(7) -0.0037(7) -0.0179(8)
C23 0.0383(14) 0.0336(14) 0.0371(13) -0.0015(11) -0.0017(11) -0.0094(11)
O6 0.0335(10) 0.0408(10) 0.0303(8) -0.0040(7) -0.0030(7) -0.0179(8)
N1 0.0295(12) 0.0368(13) 0.0266(10) 0.0033(9) -0.0044(8) -0.0142(10)
N6 0.0500(14) 0.0412(13) 0.0245(10) 0.0011(9) -0.0036(9) -0.0142(11)
O5 0.0574(13) 0.0309(10) 0.0381(10) 0.0031(8) -0.0090(9) -0.0181(9)
N2 0.0564(16) 0.0402(13) 0.0272(11) 0.0014(9) -0.0042(10) -0.0156(11)
O4 0.0308(10) 0.0617(13) 0.0357(9) -0.0042(9) 0.0025(8) -0.0221(9)
O2 0.0482(12) 0.0347(10) 0.0353(9) 0.0080(8) -0.0093(8) -0.0148(9)
C4 0.0408(15) 0.0372(14) 0.0266(12) -0.0016(10) -0.0019(10) -0.0139(11)
N5 0.0525(15) 0.0429(13) 0.0271(11) 0.0008(9) -0.0026(10) -0.0129(11)
C1 0.0289(12) 0.0296(13) 0.0253(11) -0.0013(9) -0.0026(9) -0.0097(10)
N4 0.0297(12) 0.0370(13) 0.0250(10) 0.0007(9) -0.0049(9) -0.0125(10)
C10 0.0252(12) 0.0349(13) 0.0241(11) 0.0006(9) -0.0025(9) -0.0120(10)
C7 0.0354(14) 0.0314(13) 0.0267(11) 0.0014(10) -0.0048(10) -0.0096(11)
O1 0.0275(10) 0.0518(12) 0.0388(10) -0.0049(9) 0.0008(8) -0.0145(9)
C13 0.0334(13) 0.0320(13) 0.0239(11) -0.0003(9) -0.0036(9) -0.0153(10)
C22 0.0292(12) 0.0375(14) 0.0253(11) 0.0012(10) -0.0027(9) -0.0170(11)
C16 0.0426(15) 0.0333(14) 0.0280(12) -0.0035(10) -0.0015(11) -0.0139(11)
C19 0.0348(14) 0.0384(14) 0.0271(12) 0.0003(10) -0.0038(10) -0.0154(11)
O1W 0.0416(13) 0.0357(12) 0.0528(12) 0.0029(9) -0.0114(10) -0.0137(10)
O2W 0.0501(14) 0.0550(13) 0.0299(10) -0.0026(9) -0.0027(10) -0.0272(11)
O3W 0.0467(13) 0.0489(12) 0.0368(11) -0.0045(9) -0.0007(9) -0.0236(10)
O4W 0.0458(13) 0.0319(11) 0.0648(14) 0.0011(10) -0.0108(11) -0.0135(10)

loop_
_atom_type_symbol
_atom_type_description
_atom_type_scat_dispersion_real
_atom_type_scat_dispersion_imag
_atom_type_scat_source
C C 0.0033 0.0016 'International Tables Vol C Tables 4.2.6.8 and 6.1.1.4'
H H 0.0000 0.0000 'International Tables Vol C Tables 4.2.6.8 and 6.1.1.4'
N N 0.0061 0.0033 'International Tables Vol C Tables 4.2.6.8 and 6.1.1.4'
O O 0.0106 0.0060 'International Tables Vol C Tables 4.2.6.8 and 6.1.1.4'
S S 0.1246 0.1234 'International Tables Vol C Tables 4.2.6.8 and 6.1.1.4'

loop_
_geom_angle_atom_site_label_1
_geom_angle_atom_site_label_2
_geom_angle_atom_site_label_3
_geom_angle
_geom_angle_site_symmetry_1
_geom_angle_site_symmetry_3
_geom_angle_publ_flag
O1 S1 O2 113.35(12) . . ?
O1 S1 O3 112.20(11) . . ?
O2 S1 O3 112.79(11) . . ?
O1 S1 C1 105.72(11) . . ?
O2 S1 C1 105.61(11) . . ?
O3 S1 C1 106.43(11) . . ?
O4 S2 O5 113.17(12) . . ?
O4 S2 O6 112.59(11) . . ?
O5 S2 O6 111.95(11) . . ?
O4 S2 C13 106.72(12) . . ?
O5 S2 C13 105.77(11) . . ?
O6 S2 C13 105.98(11) . . ?
C17 C18 C13 118.8(2) . . ?
C1 C2 C3 119.7(2) . . ?
C9 C8 C7 119.7(2) . . ?
C21 C20 C19 120.4(2) . . ?
C7 C12 C11 120.5(2) . . ?
C13 C14 C15 119.6(2) . . ?
C5 C6 C1 120.0(2) . . ?
C23 C24 C19 119.6(2) . . ?
C20 C21 C22 119.0(2) . . ?
C18 C17 C16 119.7(2) . . ?
C8 C9 C10 119.7(2) . . ?
C10 C11 C12 118.8(2) . . ?
C2 C3 C4 119.3(2) . . ?
C14 C15 C16 119.3(2) . . ?
N2 N3 C7 113.7(2) . . ?
C6 C5 C4 118.9(2) . . ?
C22 C23 C24 119.2(2) . . ?
N5 N6 C19 112.6(2) . . ?
N3 N2 C4 114.9(2) . . ?
C5 C4 C3 121.3(2) . . ?
C5 C4 N2 123.7(2) . . ?
C3 C4 N2 115.0(2) . . ?
N6 N5 C16 114.4(2) . . ?
C2 C1 C6 120.8(2) . . ?
C2 C1 S1 119.67(19) . . ?
C6 C1 S1 119.52(18) . . ?
C11 C10 C9 121.1(2) . . ?
C11 C10 N1 120.6(2) . . ?
C9 C10 N1 118.3(2) . . ?
C12 C7 C8 120.0(2) . . ?
C12 C7 N3 116.5(2) . . ?
C8 C7 N3 123.4(2) . . ?
C14 C13 C18 121.4(2) . . ?
C14 C13 S2 120.00(19) . . ?
C18 C13 S2 118.60(18) . . ?
C23 C22 C21 121.8(2) . . ?
C23 C22 N4 120.1(2) . . ?
C21 C22 N4 118.1(2) . . ?
C17 C16 C15 121.3(2) . . ?
C17 C16 N5 124.3(2) . . ?
C15 C16 N5 114.4(2) . . ?
C20 C19 C24 119.8(2) . . ?
C20 C19 N6 124.1(2) . . ?
C24 C19 N6 116.1(2) . . ?

loop_
_geom_bond_atom_site_label_1
_geom_bond_atom_site_label_2
_geom_bond_distance
_geom_bond_site_symmetry_2
_geom_bond_publ_flag
S1 O1 1.443(2) . ?
S1 O2 1.449(2) . ?
S1 O3 1.4552(18) . ?
S1 C1 1.782(2) . ?
S2 O4 1.445(2) . ?
S2 O5 1.455(2) . ?
S2 O6 1.4617(18) . ?
S2 C13 1.782(2) . ?
C18 C17 1.380(3) . ?
C18 C13 1.406(3) . ?
C2 C1 1.378(3) . ?
C2 C3 1.386(3) . ?
C8 C9 1.378(3) . ?
C8 C7 1.391(3) . ?
C20 C21 1.377(3) . ?
C20 C19 1.388(4) . ?
C12 C7 1.386(4) . ?
C12 C11 1.387(3) . ?
C14 C13 1.375(3) . ?
C14 C15 1.384(3) . ?
C6 C5 1.383(3) . ?
C6 C1 1.396(3) . ?
C24 C23 1.393(3) . ?
C24 C19 1.397(4) . ?
C21 C22 1.387(3) . ?
C17 C16 1.387(4) . ?
C9 C10 1.390(3) . ?
C11 C10 1.380(3) . ?
C3 C4 1.393(4) . ?
C15 C16 1.391(4) . ?
N3 N2 1.226(3) . ?
N3 C7 1.434(3) . ?
C5 C4 1.388(4) . ?
C23 C22 1.368(3) . ?
N1 C10 1.459(3) . ?
N6 N5 1.251(3) . ?
N6 C19 1.435(3) . ?
N2 C4 1.437(3) . ?
N5 C16 1.433(3) . ?
N4 C22 1.469(3) . ?

loop_
_cod_related_entry_id
_cod_related_entry_database
_cod_related_entry_code
1 ChemSpider 30652584
